data_7158757
loop_
_publ_author_name
'Ka\'zmierczak, Marcin'
'Dutkiewicz, Grzegorz'
'Koroniak, Henryk'

_publ_section_title
;
 Deoxyfluorinating reagents as tools for \g-amino-\a-hydroxyphosphonate
 modification.
;
_journal_issue 28
_journal_name_full 'Organic &amp; biomolecular chemistry'
_journal_page_first 5615
_journal_page_last 5623
_journal_paper_doi 10.1039/d2ob00915c
_journal_volume 20
_journal_year 2022
_chemical_formula_sum 'C22 H32 N O4 P'
_chemical_formula_weight 405.45
_space_group_crystal_system triclinic
_space_group_IT_number 2
_space_group_name_Hall '-P 1'
_space_group_name_H-M_alt 'P -1'
_atom_sites_solution_hydrogens geom
_audit_creation_method SHELXL-2018/3
_audit_update_record
;
2022-05-12 deposited with the CCDC.	2022-07-01 downloaded from the CCDC.
;
_cell_angle_alpha 88.453(4)
_cell_angle_beta 77.487(4)
_cell_angle_gamma 74.219(4)
_cell_formula_units_Z 4
_cell_length_a 10.7214(4)
_cell_length_b 11.9743(6)
_cell_length_c 18.1464(8)
_cell_measurement_reflns_used 9175
_cell_measurement_temperature 100(1)
_cell_measurement_theta_max 27.1080
_cell_measurement_theta_min 3.4530
_cell_volume 2187.33(18)
_computing_cell_refinement 'CrysAlisPro 1.171.41.113a (Rigaku OD, 2021)'
_computing_data_collection 'CrysAlisPro 1.171.41.113a (Rigaku OD, 2021)'
_computing_data_reduction 'CrysAlisPro 1.171.41.113a (Rigaku OD, 2021)'
_computing_molecular_graphics 'Mercury (MacRae et al., 2009)'
_computing_publication_material 'SHELXL (Sheldrick, 2015)'
_computing_structure_refinement 'SHELXL (Sheldrick, 2015)'
_computing_structure_solution 'SHELXT (Sheldrick, 2015)'
_diffrn_ambient_environment N~2~
_diffrn_ambient_temperature 100(1)
_diffrn_detector 'CCD plate'
_diffrn_detector_area_resol_mean 16.2413
_diffrn_detector_type Eos
_diffrn_measured_fraction_theta_full 0.996
_diffrn_measured_fraction_theta_max 0.914
_diffrn_measurement_device 'four-circle diffractometer'
_diffrn_measurement_device_type 'Xcalibur, Eos'
_diffrn_radiation_monochromator graphite
_diffrn_radiation_probe x-ray
_diffrn_radiation_type 'Mo K\a'
_diffrn_radiation_wavelength 0.71073
_diffrn_reflns_av_R_equivalents 0.0160
_diffrn_reflns_av_unetI/netI 0.0262
_diffrn_reflns_Laue_measured_fraction_full 0.996
_diffrn_reflns_Laue_measured_fraction_max 0.914
_diffrn_reflns_limit_h_max 13
_diffrn_reflns_limit_h_min -13
_diffrn_reflns_limit_k_max 12
_diffrn_reflns_limit_k_min -14
_diffrn_reflns_limit_l_max 20
_diffrn_reflns_limit_l_min -22
_diffrn_reflns_number 15919
_diffrn_reflns_point_group_measured_fraction_full 0.996
_diffrn_reflns_point_group_measured_fraction_max 0.914
_diffrn_reflns_theta_full 25.000
_diffrn_reflns_theta_max 26.973
_diffrn_reflns_theta_min 3.413
_diffrn_source 'fine-focus sealed X-ray tube'
_diffrn_source_type 'Enhance (Mo) X-ray Source'
_exptl_absorpt_coefficient_mu 0.152
_exptl_absorpt_correction_T_max 1.00000
_exptl_absorpt_correction_T_min 0.97817
_exptl_absorpt_correction_type multi-scan
_exptl_absorpt_process_details
;
CrysAlisPro 1.171.41.108a (Rigaku Oxford Diffraction, 2021)
Empirical absorption correction using spherical harmonics,
implemented in SCALE3 ABSPACK scaling algorithm.
;
_exptl_crystal_colour colourless
_exptl_crystal_density_diffrn 1.231
_exptl_crystal_description prism
_exptl_crystal_F_000 872
_exptl_crystal_size_max 0.45
_exptl_crystal_size_mid 0.3
_exptl_crystal_size_min 0.2
_refine_diff_density_max 1.142
_refine_diff_density_min -0.553
_refine_diff_density_rms 0.072
_refine_ls_extinction_method none
_refine_ls_goodness_of_fit_ref 1.056
_refine_ls_hydrogen_treatment constr
_refine_ls_matrix_type full
_refine_ls_number_parameters 513
_refine_ls_number_reflns 8706
_refine_ls_number_restraints 0
_refine_ls_restrained_S_all 1.056
_refine_ls_R_factor_all 0.0735
_refine_ls_R_factor_gt 0.0626
_refine_ls_shift/su_max 0.000
_refine_ls_shift/su_mean 0.000
_refine_ls_structure_factor_coef Fsqd
_refine_ls_weighting_details 'w=1/[\s^2^(Fo^2^)+(0.0907P)^2^+2.5317P] where P=(Fo^2^+2Fc^2^)/3'
_refine_ls_weighting_scheme calc
_refine_ls_wR_factor_gt 0.1714
_refine_ls_wR_factor_ref 0.1818
_reflns_Friedel_coverage 0.000
_reflns_number_gt 7298
_reflns_number_total 8706
_reflns_threshold_expression 'I > 2\s(I)'
_cod_data_source_file d2ob00915c2.cif
_cod_data_source_block 6b
_cod_depositor_comments 'Adding full bibliography for 7158755--7158757.cif.'
_cod_database_code 7158757
_shelx_shelxl_version_number 2018/3
_shelx_space_group_comment
;
The symmetry employed for this shelxl refinement is uniquely defined
by the following loop, which should always be used as a source of
symmetry information in preference to the above space-group names.
They are only intended as comments.
;

loop_
_space_group_symop_operation_xyz
'x, y, z'
'-x, -y, -z'

loop_
_atom_site_label
_atom_site_type_symbol
_atom_site_fract_x
_atom_site_fract_y
_atom_site_fract_z
_atom_site_U_iso_or_equiv
_atom_site_adp_type
_atom_site_occupancy
_atom_site_site_symmetry_order
_atom_site_calc_flag
_atom_site_refinement_flags_posn
_atom_site_refinement_flags_adp
_atom_site_refinement_flags_occupancy
_atom_site_disorder_assembly
_atom_site_disorder_group
P1A P 0.53844(6) 0.31921(5) 0.42478(3) 0.02035(16) Uani 1 1 d . . . . .
O1A O 0.53681(18) 0.43996(14) 0.40627(9) 0.0257(4) Uani 1 1 d . . . . .
O2A O 0.66067(19) 0.22171(15) 0.37945(10) 0.0311(4) Uani 1 1 d . . . . .
C3A C 0.7265(3) 0.2337(3) 0.30159(15) 0.0381(7) Uani 1 1 d . . . . .
H3A1 H 0.8095 0.1700 0.2883 0.046 Uiso 1 1 calc R U . . .
H3A2 H 0.7510 0.3080 0.2978 0.046 Uiso 1 1 calc R U . . .
C4A C 0.6448(4) 0.2313(3) 0.24715(18) 0.0512(8) Uani 1 1 d . . . . .
H4A1 H 0.6953 0.2374 0.1960 0.077 Uiso 1 1 calc R U . . .
H4A2 H 0.5645 0.2967 0.2582 0.077 Uiso 1 1 calc R U . . .
H4A3 H 0.6196 0.1582 0.2507 0.077 Uiso 1 1 calc R U . . .
O5A O 0.41565(18) 0.28484(15) 0.40875(10) 0.0292(4) Uani 1 1 d . . . . .
C6A C 0.2876(3) 0.3707(3) 0.41442(17) 0.0383(7) Uani 1 1 d . . . . .
H6A1 H 0.2788 0.4329 0.4515 0.046 Uiso 1 1 calc R U . . .
H6A2 H 0.2154 0.3332 0.4329 0.046 Uiso 1 1 calc R U . . .
C7A C 0.2735(3) 0.4225(3) 0.34003(18) 0.0417(7) Uani 1 1 d . . . . .
H7A1 H 0.2945 0.3604 0.3016 0.063 Uiso 1 1 calc R U . . .
H7A2 H 0.3346 0.4711 0.3259 0.063 Uiso 1 1 calc R U . . .
H7A3 H 0.1820 0.4702 0.3438 0.063 Uiso 1 1 calc R U . . .
C8A C 0.5444(2) 0.28443(18) 0.52192(12) 0.0172(4) Uani 1 1 d . . . . .
H8A H 0.6211 0.3056 0.5352 0.021 Uiso 1 1 calc R U . . .
O9A O 0.42311(16) 0.35308(14) 0.56715(9) 0.0220(4) Uani 1 1 d . . . . .
H9A H 0.4311 0.4190 0.5759 0.033 Uiso 1 1 calc R U . . .
C10A C 0.5556(2) 0.15634(18) 0.53669(12) 0.0190(4) Uani 1 1 d . . . . .
H10A H 0.6326 0.1089 0.4997 0.023 Uiso 1 1 calc R U . . .
H10B H 0.4750 0.1386 0.5278 0.023 Uiso 1 1 calc R U . . .
C11A C 0.5720(2) 0.12014(19) 0.61626(12) 0.0186(4) Uani 1 1 d . . . . .
H11A H 0.4904 0.1652 0.6524 0.022 Uiso 1 1 calc R U . . .
N12A N 0.68660(18) 0.15018(16) 0.63549(10) 0.0178(4) Uani 1 1 d . . . . .
C13A C 0.8151(2) 0.0770(2) 0.59436(14) 0.0243(5) Uani 1 1 d . . . . .
H13A H 0.8118 0.0691 0.5407 0.029 Uiso 1 1 calc R U . . .
H13B H 0.8307 -0.0014 0.6155 0.029 Uiso 1 1 calc R U . . .
C14A C 0.9299(2) 0.1253(2) 0.59862(13) 0.0252(5) Uani 1 1 d . . . . .
C15A C 1.0513(3) 0.0494(2) 0.60524(16) 0.0340(6) Uani 1 1 d . . . . .
H15A H 1.0598 -0.0315 0.6090 0.041 Uiso 1 1 calc R U . . .
C16A C 1.1596(3) 0.0915(3) 0.60628(17) 0.0415(7) Uani 1 1 d . . . . .
H16A H 1.2417 0.0395 0.6110 0.050 Uiso 1 1 calc R U . . .
C17A C 1.1476(3) 0.2099(3) 0.60034(17) 0.0428(7) Uani 1 1 d . . . . .
H17A H 1.2218 0.2389 0.6002 0.051 Uiso 1 1 calc R U . . .
C18A C 1.0272(3) 0.2849(3) 0.59473(17) 0.0403(7) Uani 1 1 d . . . . .
H18A H 1.0188 0.3658 0.5911 0.048 Uiso 1 1 calc R U . . .
C19A C 0.9183(3) 0.2438(2) 0.59426(15) 0.0325(6) Uani 1 1 d . . . . .
H19A H 0.8358 0.2965 0.5910 0.039 Uiso 1 1 calc R U . . .
C20A C 0.6810(2) 0.1476(2) 0.71687(12) 0.0212(5) Uani 1 1 d . . . . .
H20A H 0.7682 0.1503 0.7254 0.025 Uiso 1 1 calc R U . . .
H20B H 0.6662 0.0728 0.7355 0.025 Uiso 1 1 calc R U . . .
C21A C 0.5745(2) 0.24505(19) 0.76311(12) 0.0180(4) Uani 1 1 d . . . . .
C22A C 0.5335(2) 0.2323(2) 0.84046(13) 0.0241(5) Uani 1 1 d . . . . .
H22A H 0.5703 0.1616 0.8626 0.029 Uiso 1 1 calc R U . . .
C23A C 0.4399(3) 0.3214(2) 0.88572(14) 0.0303(6) Uani 1 1 d . . . . .
H23A H 0.4137 0.3118 0.9384 0.036 Uiso 1 1 calc R U . . .
C24A C 0.3842(2) 0.4252(2) 0.85354(15) 0.0313(6) Uani 1 1 d . . . . .
H24A H 0.3195 0.4862 0.8841 0.038 Uiso 1 1 calc R U . . .
C25A C 0.4241(2) 0.4384(2) 0.77696(15) 0.0279(5) Uani 1 1 d . . . . .
H25A H 0.3863 0.5089 0.7549 0.033 Uiso 1 1 calc R U . . .
C26A C 0.5191(2) 0.34957(19) 0.73177(13) 0.0211(5) Uani 1 1 d . . . . .
H26A H 0.5464 0.3602 0.6793 0.025 Uiso 1 1 calc R U . . .
C27A C 0.5762(2) -0.0095(2) 0.62386(14) 0.0257(5) Uani 1 1 d . . . . .
H27A H 0.6492 -0.0557 0.5851 0.039 Uiso 1 1 calc R U . . .
H27B H 0.4920 -0.0206 0.6172 0.039 Uiso 1 1 calc R U . . .
H27C H 0.5901 -0.0345 0.6740 0.039 Uiso 1 1 calc R U . . .
P1B P 0.02844(6) 0.31720(5) -0.07097(3) 0.02076(16) Uani 1 1 d . . . . .
O1B O 0.02446(17) 0.43616(14) -0.09450(9) 0.0245(4) Uani 1 1 d . . . . .
O2B O -0.08820(18) 0.27470(15) -0.08953(10) 0.0298(4) Uani 1 1 d . . . . .
C3B C -0.2027(3) 0.3544(3) -0.10949(17) 0.0385(7) Uani 1 1 d . . . . .
H3B1 H -0.2212 0.4303 -0.0830 0.046 Uiso 1 1 calc R U . . .
H3B2 H -0.2811 0.3241 -0.0926 0.046 Uiso 1 1 calc R U . . .
C4B C -0.1816(4) 0.3711(4) -0.1925(2) 0.0590(11) Uani 1 1 d . . . . .
H4B1 H -0.2643 0.4183 -0.2048 0.088 Uiso 1 1 calc R U . . .
H4B2 H -0.1549 0.2954 -0.2191 0.088 Uiso 1 1 calc R U . . .
H4B3 H -0.1118 0.4107 -0.2083 0.088 Uiso 1 1 calc R U . . .
O5B O 0.15768(18) 0.22008(16) -0.10819(10) 0.0324(4) Uani 1 1 d . . . . .
C6B C 0.2059(3) 0.2103(2) -0.18971(14) 0.0338(6) Uani 1 1 d . . . . .
H6B1 H 0.2574 0.2671 -0.2065 0.041 Uiso 1 1 calc R U . . .
H6B2 H 0.1304 0.2261 -0.2152 0.041 Uiso 1 1 calc R U . . .
C7B C 0.2925(3) 0.0891(3) -0.20884(18) 0.0437(7) Uani 1 1 d . . . . .
H7B1 H 0.3665 0.0744 -0.1830 0.065 Uiso 1 1 calc R U . . .
H7B2 H 0.3274 0.0798 -0.2636 0.065 Uiso 1 1 calc R U . . .
H7B3 H 0.2403 0.0337 -0.1924 0.065 Uiso 1 1 calc R U . . .
C8B C 0.0241(2) 0.29560(19) 0.02848(13) 0.0201(5) Uani 1 1 d . . . . .
H8B H 0.1009 0.3168 0.0415 0.024 Uiso 1 1 calc R U . . .
O9B O -0.09636(15) 0.37157(14) 0.06922(9) 0.0228(4) Uani 1 1 d . . . . .
H9B H -0.0839 0.4360 0.0773 0.034 Uiso 1 1 calc R U . . .
C10B C 0.0286(2) 0.1712(2) 0.05145(14) 0.0233(5) Uani 1 1 d . . . . .
H10C H 0.1015 0.1171 0.0156 0.028 Uiso 1 1 calc R U . . .
H10D H -0.0557 0.1555 0.0474 0.028 Uiso 1 1 calc R U . . .
C11B C 0.0495(2) 0.1467(2) 0.13213(14) 0.0249(5) Uani 1 1 d . . . . .
H11B H -0.0308 0.1955 0.1674 0.030 Uiso 1 1 calc R U . . .
N12B N 0.16501(19) 0.18188(16) 0.14492(11) 0.0216(4) Uani 1 1 d . . . . .
C13B C 0.2919(2) 0.1142(2) 0.09967(15) 0.0281(5) Uani 1 1 d . . . . .
H13C H 0.2792 0.0969 0.0492 0.034 Uiso 1 1 calc R U . . .
H13D H 0.3205 0.0393 0.1240 0.034 Uiso 1 1 calc R U . . .
C14B C 0.4009(2) 0.1753(2) 0.08998(13) 0.0278(5) Uani 1 1 d . . . . .
C15B C 0.5316(3) 0.1109(3) 0.06478(16) 0.0392(7) Uani 1 1 d . . . . .
H15B H 0.5516 0.0292 0.0574 0.047 Uiso 1 1 calc R U . . .
C16B C 0.6335(3) 0.1642(3) 0.05021(19) 0.0503(9) Uani 1 1 d . . . . .
H16B H 0.7222 0.1191 0.0313 0.060 Uiso 1 1 calc R U . . .
C17B C 0.6075(3) 0.2828(3) 0.06295(18) 0.0458(8) Uani 1 1 d . . . . .
H17B H 0.6779 0.3188 0.0542 0.055 Uiso 1 1 calc R U . . .
C18B C 0.4784(3) 0.3476(3) 0.08843(16) 0.0375(6) Uani 1 1 d . . . . .
H18B H 0.4595 0.4289 0.0972 0.045 Uiso 1 1 calc R U . . .
C19B C 0.3753(3) 0.2949(2) 0.10144(15) 0.0307(6) Uani 1 1 d . . . . .
H19B H 0.2864 0.3409 0.1183 0.037 Uiso 1 1 calc R U . . .
C20B C 0.1697(2) 0.1854(2) 0.22505(14) 0.0252(5) Uani 1 1 d . . . . .
H20C H 0.2571 0.1945 0.2289 0.030 Uiso 1 1 calc R U . . .
H20D H 0.1625 0.1101 0.2468 0.030 Uiso 1 1 calc R U . . .
C21B C 0.0620(2) 0.2816(2) 0.27156(13) 0.0205(5) Uani 1 1 d . . . . .
C22B C 0.0222(2) 0.2708(2) 0.34960(14) 0.0277(5) Uani 1 1 d . . . . .
H22B H 0.0605 0.2013 0.3724 0.033 Uiso 1 1 calc R U . . .
C23B C -0.0724(3) 0.3601(3) 0.39399(15) 0.0332(6) Uani 1 1 d . . . . .
H23B H -0.0972 0.3518 0.4469 0.040 Uiso 1 1 calc R U . . .
C24B C -0.1308(2) 0.4617(2) 0.36146(15) 0.0306(6) Uani 1 1 d . . . . .
H24B H -0.1964 0.5225 0.3918 0.037 Uiso 1 1 calc R U . . .
C25B C -0.0927(2) 0.4733(2) 0.28449(14) 0.0255(5) Uani 1 1 d . . . . .
H25B H -0.1322 0.5426 0.2619 0.031 Uiso 1 1 calc R U . . .
C26B C 0.0033(2) 0.3843(2) 0.23979(13) 0.0212(5) Uani 1 1 d . . . . .
H26B H 0.0290 0.3937 0.1870 0.025 Uiso 1 1 calc R U . . .
C27B C 0.0539(3) 0.0190(2) 0.14830(17) 0.0365(6) Uani 1 1 d . . . . .
H27D H 0.1327 -0.0318 0.1155 0.055 Uiso 1 1 calc R U . . .
H27E H -0.0261 0.0031 0.1385 0.055 Uiso 1 1 calc R U . . .
H27F H 0.0579 0.0044 0.2013 0.055 Uiso 1 1 calc R U . . .

loop_
_atom_site_aniso_label
_atom_site_aniso_U_11
_atom_site_aniso_U_22
_atom_site_aniso_U_33
_atom_site_aniso_U_23
_atom_site_aniso_U_13
_atom_site_aniso_U_12
P1A 0.0297(3) 0.0160(3) 0.0170(3) 0.0028(2) -0.0069(2) -0.0078(2)
O1A 0.0413(10) 0.0193(8) 0.0200(8) 0.0052(6) -0.0090(7) -0.0128(7)
O2A 0.0414(11) 0.0272(9) 0.0195(9) 0.0022(7) 0.0006(7) -0.0065(8)
C3A 0.0434(16) 0.0369(15) 0.0276(14) 0.0012(11) -0.0007(12) -0.0057(13)
C4A 0.072(2) 0.0435(18) 0.0385(17) -0.0049(14) -0.0156(16) -0.0133(16)
O5A 0.0384(10) 0.0232(9) 0.0324(10) 0.0060(7) -0.0187(8) -0.0110(8)
C6A 0.0328(14) 0.0478(17) 0.0404(16) 0.0101(13) -0.0144(12) -0.0168(13)
C7A 0.0372(15) 0.0452(17) 0.0512(18) 0.0185(14) -0.0236(14) -0.0158(13)
C8A 0.0175(10) 0.0179(11) 0.0171(10) 0.0016(8) -0.0047(8) -0.0059(8)
O9A 0.0242(8) 0.0167(8) 0.0224(8) -0.0012(6) -0.0009(6) -0.0041(6)
C10A 0.0231(11) 0.0160(10) 0.0182(11) 0.0004(8) -0.0064(9) -0.0044(9)
C11A 0.0192(11) 0.0183(11) 0.0192(11) 0.0021(8) -0.0061(8) -0.0052(8)
N12A 0.0182(9) 0.0199(9) 0.0152(9) 0.0005(7) -0.0040(7) -0.0048(7)
C13A 0.0208(11) 0.0245(12) 0.0257(12) -0.0053(9) -0.0022(9) -0.0048(9)
C14A 0.0237(12) 0.0335(13) 0.0176(11) -0.0056(9) 0.0011(9) -0.0103(10)
C15A 0.0264(13) 0.0340(14) 0.0376(15) -0.0132(12) -0.0024(11) -0.0038(11)
C16A 0.0218(13) 0.0510(18) 0.0473(17) -0.0214(14) -0.0030(12) -0.0039(12)
C17A 0.0278(14) 0.060(2) 0.0422(17) -0.0165(14) 0.0022(12) -0.0212(14)
C18A 0.0420(16) 0.0411(16) 0.0428(17) -0.0009(13) -0.0046(13) -0.0230(13)
C19A 0.0294(13) 0.0384(15) 0.0337(14) 0.0061(11) -0.0082(11) -0.0154(11)
C20A 0.0235(11) 0.0225(11) 0.0170(11) 0.0030(9) -0.0076(9) -0.0032(9)
C21A 0.0196(10) 0.0195(11) 0.0168(11) 0.0013(8) -0.0061(8) -0.0072(9)
C22A 0.0295(12) 0.0274(12) 0.0178(11) 0.0042(9) -0.0067(9) -0.0111(10)
C23A 0.0306(13) 0.0437(15) 0.0185(12) -0.0040(10) 0.0005(10) -0.0172(12)
C24A 0.0219(12) 0.0328(14) 0.0374(15) -0.0162(11) 0.0000(10) -0.0077(10)
C25A 0.0265(12) 0.0218(12) 0.0387(14) -0.0005(10) -0.0132(11) -0.0073(10)
C26A 0.0244(11) 0.0197(11) 0.0211(11) 0.0031(9) -0.0073(9) -0.0076(9)
C27A 0.0279(12) 0.0204(12) 0.0310(13) 0.0043(10) -0.0081(10) -0.0091(10)
P1B 0.0249(3) 0.0183(3) 0.0182(3) 0.0006(2) -0.0055(2) -0.0035(2)
O1B 0.0324(9) 0.0231(9) 0.0211(8) 0.0033(6) -0.0092(7) -0.0104(7)
O2B 0.0390(10) 0.0244(9) 0.0325(10) 0.0048(7) -0.0166(8) -0.0129(8)
C3B 0.0327(14) 0.0475(17) 0.0449(17) 0.0117(13) -0.0192(12) -0.0195(13)
C4B 0.071(2) 0.087(3) 0.054(2) 0.0383(19) -0.0440(19) -0.057(2)
O5B 0.0353(10) 0.0310(10) 0.0225(9) -0.0008(7) -0.0011(7) 0.0008(8)
C6B 0.0381(15) 0.0357(15) 0.0216(13) -0.0038(11) 0.0008(11) -0.0056(12)
C7B 0.0447(17) 0.0368(16) 0.0424(17) -0.0095(13) 0.0093(13) -0.0132(13)
C8B 0.0210(11) 0.0194(11) 0.0187(11) 0.0007(8) -0.0043(9) -0.0036(9)
O9B 0.0210(8) 0.0198(8) 0.0244(9) -0.0029(7) -0.0009(6) -0.0031(6)
C10B 0.0270(12) 0.0179(11) 0.0273(12) 0.0015(9) -0.0091(10) -0.0075(9)
C11B 0.0281(12) 0.0216(12) 0.0260(12) 0.0044(9) -0.0069(10) -0.0080(10)
N12B 0.0237(10) 0.0185(9) 0.0206(10) 0.0023(7) -0.0025(8) -0.0042(8)
C13B 0.0278(13) 0.0220(12) 0.0313(13) -0.0020(10) -0.0011(10) -0.0052(10)
C14B 0.0279(13) 0.0356(14) 0.0196(12) -0.0029(10) -0.0026(9) -0.0096(11)
C15B 0.0301(14) 0.0463(17) 0.0381(16) -0.0167(13) -0.0071(12) -0.0040(12)
C16B 0.0234(14) 0.072(2) 0.0507(19) -0.0271(17) -0.0018(13) -0.0075(14)
C17B 0.0343(15) 0.066(2) 0.0424(17) -0.0130(15) -0.0031(13) -0.0252(15)
C18B 0.0379(15) 0.0468(17) 0.0334(15) 0.0005(12) -0.0080(12) -0.0205(13)
C19B 0.0292(13) 0.0342(14) 0.0303(13) 0.0024(11) -0.0051(10) -0.0123(11)
C20B 0.0265(12) 0.0224(12) 0.0246(12) 0.0057(9) -0.0073(10) -0.0023(10)
C21B 0.0211(11) 0.0217(11) 0.0206(11) 0.0045(9) -0.0058(9) -0.0082(9)
C22B 0.0283(13) 0.0325(13) 0.0236(12) 0.0103(10) -0.0075(10) -0.0101(10)
C23B 0.0312(14) 0.0479(16) 0.0200(12) 0.0008(11) 0.0010(10) -0.0149(12)
C24B 0.0215(12) 0.0352(14) 0.0328(14) -0.0076(11) 0.0003(10) -0.0078(10)
C25B 0.0220(11) 0.0232(12) 0.0322(13) 0.0011(10) -0.0076(10) -0.0063(9)
C26B 0.0226(11) 0.0224(11) 0.0200(11) 0.0045(9) -0.0046(9) -0.0088(9)
C27B 0.0415(16) 0.0277(14) 0.0458(17) 0.0113(12) -0.0148(13) -0.0153(12)

loop_
_atom_type_symbol
_atom_type_description
_atom_type_scat_dispersion_real
_atom_type_scat_dispersion_imag
_atom_type_scat_source
C C 0.0033 0.0016 'International Tables Vol C Tables 4.2.6.8 and 6.1.1.4'
H H 0.0000 0.0000 'International Tables Vol C Tables 4.2.6.8 and 6.1.1.4'
N N 0.0061 0.0033 'International Tables Vol C Tables 4.2.6.8 and 6.1.1.4'
O O 0.0106 0.0060 'International Tables Vol C Tables 4.2.6.8 and 6.1.1.4'
P P 0.1023 0.0942 'International Tables Vol C Tables 4.2.6.8 and 6.1.1.4'

loop_
_geom_angle_atom_site_label_1
_geom_angle_atom_site_label_2
_geom_angle_atom_site_label_3
_geom_angle
_geom_angle_site_symmetry_1
_geom_angle_site_symmetry_3
_geom_angle_publ_flag
O1A P1A O5A 113.00(10) . . ?
O1A P1A O2A 116.16(10) . . ?
O5A P1A O2A 103.13(10) . . ?
O1A P1A C8A 114.53(10) . . ?
O5A P1A C8A 106.53(10) . . ?
O2A P1A C8A 102.19(10) . . ?
C3A O2A P1A 123.06(17) . . ?
O2A C3A C4A 113.4(3) . . ?
O2A C3A H3A1 108.9 . . ?
C4A C3A H3A1 108.9 . . ?
O2A C3A H3A2 108.9 . . ?
C4A C3A H3A2 108.9 . . ?
H3A1 C3A H3A2 107.7 . . ?
C3A C4A H4A1 109.5 . . ?
C3A C4A H4A2 109.5 . . ?
H4A1 C4A H4A2 109.5 . . ?
C3A C4A H4A3 109.5 . . ?
H4A1 C4A H4A3 109.5 . . ?
H4A2 C4A H4A3 109.5 . . ?
C6A O5A P1A 121.34(16) . . ?
O5A C6A C7A 111.4(2) . . ?
O5A C6A H6A1 109.3 . . ?
C7A C6A H6A1 109.3 . . ?
O5A C6A H6A2 109.3 . . ?
C7A C6A H6A2 109.3 . . ?
H6A1 C6A H6A2 108.0 . . ?
C6A C7A H7A1 109.5 . . ?
C6A C7A H7A2 109.5 . . ?
H7A1 C7A H7A2 109.5 . . ?
C6A C7A H7A3 109.5 . . ?
H7A1 C7A H7A3 109.5 . . ?
H7A2 C7A H7A3 109.5 . . ?
O9A C8A C10A 109.03(17) . . ?
O9A C8A P1A 106.35(14) . . ?
C10A C8A P1A 112.37(15) . . ?
O9A C8A H8A 109.7 . . ?
C10A C8A H8A 109.7 . . ?
P1A C8A H8A 109.7 . . ?
C8A O9A H9A 109.5 . . ?
C8A C10A C11A 114.56(18) . . ?
C8A C10A H10A 108.6 . . ?
C11A C10A H10A 108.6 . . ?
C8A C10A H10B 108.6 . . ?
C11A C10A H10B 108.6 . . ?
H10A C10A H10B 107.6 . . ?
N12A C11A C10A 111.86(17) . . ?
N12A C11A C27A 114.33(18) . . ?
C10A C11A C27A 108.72(18) . . ?
N12A C11A H11A 107.2 . . ?
C10A C11A H11A 107.2 . . ?
C27A C11A H11A 107.2 . . ?
C20A N12A C13A 110.09(18) . . ?
C20A N12A C11A 112.11(17) . . ?
C13A N12A C11A 113.01(17) . . ?
N12A C13A C14A 112.96(19) . . ?
N12A C13A H13A 109.0 . . ?
C14A C13A H13A 109.0 . . ?
N12A C13A H13B 109.0 . . ?
C14A C13A H13B 109.0 . . ?
H13A C13A H13B 107.8 . . ?
C19A C14A C15A 119.1(2) . . ?
C19A C14A C13A 121.4(2) . . ?
C15A C14A C13A 119.5(2) . . ?
C16A C15A C14A 120.5(3) . . ?
C16A C15A H15A 119.8 . . ?
C14A C15A H15A 119.8 . . ?
C15A C16A C17A 119.9(3) . . ?
C15A C16A H16A 120.0 . . ?
C17A C16A H16A 120.0 . . ?
C18A C17A C16A 119.6(3) . . ?
C18A C17A H17A 120.2 . . ?
C16A C17A H17A 120.2 . . ?
C17A C18A C19A 120.9(3) . . ?
C17A C18A H18A 119.6 . . ?
C19A C18A H18A 119.6 . . ?
C18A C19A C14A 120.1(3) . . ?
C18A C19A H19A 120.0 . . ?
C14A C19A H19A 120.0 . . ?
N12A C20A C21A 114.91(18) . . ?
N12A C20A H20A 108.5 . . ?
C21A C20A H20A 108.5 . . ?
N12A C20A H20B 108.5 . . ?
C21A C20A H20B 108.5 . . ?
H20A C20A H20B 107.5 . . ?
C22A C21A C26A 118.6(2) . . ?
C22A C21A C20A 119.1(2) . . ?
C26A C21A C20A 122.3(2) . . ?
C23A C22A C21A 121.1(2) . . ?
C23A C22A H22A 119.5 . . ?
C21A C22A H22A 119.5 . . ?
C22A C23A C24A 119.8(2) . . ?
C22A C23A H23A 120.1 . . ?
C24A C23A H23A 120.1 . . ?
C25A C24A C23A 119.5(2) . . ?
C25A C24A H24A 120.3 . . ?
C23A C24A H24A 120.3 . . ?
C24A C25A C26A 120.6(2) . . ?
C24A C25A H25A 119.7 . . ?
C26A C25A H25A 119.7 . . ?
C25A C26A C21A 120.4(2) . . ?
C25A C26A H26A 119.8 . . ?
C21A C26A H26A 119.8 . . ?
C11A C27A H27A 109.5 . . ?
C11A C27A H27B 109.5 . . ?
H27A C27A H27B 109.5 . . ?
C11A C27A H27C 109.5 . . ?
H27A C27A H27C 109.5 . . ?
H27B C27A H27C 109.5 . . ?
O1B P1B O2B 112.80(10) . . ?
O1B P1B O5B 115.90(10) . . ?
O2B P1B O5B 104.19(10) . . ?
O1B P1B C8B 114.28(10) . . ?
O2B P1B C8B 107.00(10) . . ?
O5B P1B C8B 101.49(10) . . ?
C3B O2B P1B 121.91(16) . . ?
O2B C3B C4B 111.6(3) . . ?
O2B C3B H3B1 109.3 . . ?
C4B C3B H3B1 109.3 . . ?
O2B C3B H3B2 109.3 . . ?
C4B C3B H3B2 109.3 . . ?
H3B1 C3B H3B2 108.0 . . ?
C3B C4B H4B1 109.5 . . ?
C3B C4B H4B2 109.5 . . ?
H4B1 C4B H4B2 109.5 . . ?
C3B C4B H4B3 109.5 . . ?
H4B1 C4B H4B3 109.5 . . ?
H4B2 C4B H4B3 109.5 . . ?
C6B O5B P1B 120.74(17) . . ?
O5B C6B C7B 107.4(2) . . ?
O5B C6B H6B1 110.2 . . ?
C7B C6B H6B1 110.2 . . ?
O5B C6B H6B2 110.2 . . ?
C7B C6B H6B2 110.2 . . ?
H6B1 C6B H6B2 108.5 . . ?
C6B C7B H7B1 109.5 . . ?
C6B C7B H7B2 109.5 . . ?
H7B1 C7B H7B2 109.5 . . ?
C6B C7B H7B3 109.5 . . ?
H7B1 C7B H7B3 109.5 . . ?
H7B2 C7B H7B3 109.5 . . ?
O9B C8B C10B 108.85(18) . . ?
O9B C8B P1B 107.28(15) . . ?
C10B C8B P1B 113.24(16) . . ?
O9B C8B H8B 109.1 . . ?
C10B C8B H8B 109.1 . . ?
P1B C8B H8B 109.1 . . ?
C8B O9B H9B 109.5 . . ?
C8B C10B C11B 113.54(19) . . ?
C8B C10B H10C 108.9 . . ?
C11B C10B H10C 108.9 . . ?
C8B C10B H10D 108.9 . . ?
C11B C10B H10D 108.9 . . ?
H10C C10B H10D 107.7 . . ?
N12B C11B C10B 111.70(19) . . ?
N12B C11B C27B 114.8(2) . . ?
C10B C11B C27B 108.7(2) . . ?
N12B C11B H11B 107.1 . . ?
C10B C11B H11B 107.1 . . ?
C27B C11B H11B 107.1 . . ?
C13B N12B C20B 111.01(19) . . ?
C13B N12B C11B 113.76(19) . . ?
C20B N12B C11B 112.98(18) . . ?
N12B C13B C14B 113.5(2) . . ?
N12B C13B H13C 108.9 . . ?
C14B C13B H13C 108.9 . . ?
N12B C13B H13D 108.9 . . ?
C14B C13B H13D 108.9 . . ?
H13C C13B H13D 107.7 . . ?
C15B C14B C19B 118.1(2) . . ?
C15B C14B C13B 118.9(2) . . ?
C19B C14B C13B 123.0(2) . . ?
C16B C15B C14B 120.9(3) . . ?
C16B C15B H15B 119.6 . . ?
C14B C15B H15B 119.6 . . ?
C15B C16B C17B 120.7(3) . . ?
C15B C16B H16B 119.7 . . ?
C17B C16B H16B 119.7 . . ?
C18B C17B C16B 119.1(3) . . ?
C18B C17B H17B 120.5 . . ?
C16B C17B H17B 120.5 . . ?
C17B C18B C19B 120.5(3) . . ?
C17B C18B H18B 119.8 . . ?
C19B C18B H18B 119.8 . . ?
C18B C19B C14B 120.8(3) . . ?
C18B C19B H19B 119.6 . . ?
C14B C19B H19B 119.6 . . ?
N12B C20B C21B 114.30(19) . . ?
N12B C20B H20C 108.7 . . ?
C21B C20B H20C 108.7 . . ?
N12B C20B H20D 108.7 . . ?
C21B C20B H20D 108.7 . . ?
H20C C20B H20D 107.6 . . ?
C26B C21B C22B 118.1(2) . . ?
C26B C21B C20B 122.0(2) . . ?
C22B C21B C20B 119.9(2) . . ?
C23B C22B C21B 121.0(2) . . ?
C23B C22B H22B 119.5 . . ?
C21B C22B H22B 119.5 . . ?
C22B C23B C24B 120.3(2) . . ?
C22B C23B H23B 119.8 . . ?
C24B C23B H23B 119.8 . . ?
C25B C24B C23B 119.3(2) . . ?
C25B C24B H24B 120.4 . . ?
C23B C24B H24B 120.4 . . ?
C24B C25B C26B 120.6(2) . . ?
C24B C25B H25B 119.7 . . ?
C26B C25B H25B 119.7 . . ?
C21B C26B C25B 120.8(2) . . ?
C21B C26B H26B 119.6 . . ?
C25B C26B H26B 119.6 . . ?
C11B C27B H27D 109.5 . . ?
C11B C27B H27E 109.5 . . ?
H27D C27B H27E 109.5 . . ?
C11B C27B H27F 109.5 . . ?
H27D C27B H27F 109.5 . . ?
H27E C27B H27F 109.5 . . ?

loop_
_geom_bond_atom_site_label_1
_geom_bond_atom_site_label_2
_geom_bond_distance
_geom_bond_site_symmetry_2
_geom_bond_publ_flag
P1A O1A 1.4718(16) . ?
P1A O5A 1.5666(18) . ?
P1A O2A 1.5841(18) . ?
P1A C8A 1.811(2) . ?
O2A C3A 1.459(3) . ?
C3A C4A 1.461(4) . ?
C3A H3A1 0.9900 . ?
C3A H3A2 0.9900 . ?
C4A H4A1 0.9800 . ?
C4A H4A2 0.9800 . ?
C4A H4A3 0.9800 . ?
O5A C6A 1.459(3) . ?
C6A C7A 1.491(4) . ?
C6A H6A1 0.9900 . ?
C6A H6A2 0.9900 . ?
C7A H7A1 0.9800 . ?
C7A H7A2 0.9800 . ?
C7A H7A3 0.9800 . ?
C8A O9A 1.426(3) . ?
C8A C10A 1.527(3) . ?
C8A H8A 1.0000 . ?
O9A H9A 0.8400 . ?
C10A C11A 1.529(3) . ?
C10A H10A 0.9900 . ?
C10A H10B 0.9900 . ?
C11A N12A 1.481(3) . ?
C11A C27A 1.544(3) . ?
C11A H11A 1.0000 . ?
N12A C20A 1.465(3) . ?
N12A C13A 1.469(3) . ?
C13A C14A 1.511(3) . ?
C13A H13A 0.9900 . ?
C13A H13B 0.9900 . ?
C14A C19A 1.392(4) . ?
C14A C15A 1.397(4) . ?
C15A C16A 1.390(4) . ?
C15A H15A 0.9500 . ?
C16A C17A 1.392(4) . ?
C16A H16A 0.9500 . ?
C17A C18A 1.380(4) . ?
C17A H17A 0.9500 . ?
C18A C19A 1.387(4) . ?
C18A H18A 0.9500 . ?
C19A H19A 0.9500 . ?
C20A C21A 1.511(3) . ?
C20A H20A 0.9900 . ?
C20A H20B 0.9900 . ?
C21A C22A 1.394(3) . ?
C21A C26A 1.395(3) . ?
C22A C23A 1.389(4) . ?
C22A H22A 0.9500 . ?
C23A C24A 1.396(4) . ?
C23A H23A 0.9500 . ?
C24A C25A 1.381(4) . ?
C24A H24A 0.9500 . ?
C25A C26A 1.392(3) . ?
C25A H25A 0.9500 . ?
C26A H26A 0.9500 . ?
C27A H27A 0.9800 . ?
C27A H27B 0.9800 . ?
C27A H27C 0.9800 . ?
P1B O1B 1.4681(17) . ?
P1B O2B 1.5729(18) . ?
P1B O5B 1.5776(18) . ?
P1B C8B 1.809(2) . ?
O2B C3B 1.445(3) . ?
C3B C4B 1.491(4) . ?
C3B H3B1 0.9900 . ?
C3B H3B2 0.9900 . ?
C4B H4B1 0.9800 . ?
C4B H4B2 0.9800 . ?
C4B H4B3 0.9800 . ?
O5B C6B 1.454(3) . ?
C6B C7B 1.498(4) . ?
C6B H6B1 0.9900 . ?
C6B H6B2 0.9900 . ?
C7B H7B1 0.9800 . ?
C7B H7B2 0.9800 . ?
C7B H7B3 0.9800 . ?
C8B O9B 1.423(3) . ?
C8B C10B 1.527(3) . ?
C8B H8B 1.0000 . ?
O9B H9B 0.8400 . ?
C10B C11B 1.537(3) . ?
C10B H10C 0.9900 . ?
C10B H10D 0.9900 . ?
C11B N12B 1.476(3) . ?
C11B C27B 1.538(3) . ?
C11B H11B 1.0000 . ?
N12B C13B 1.461(3) . ?
N12B C20B 1.468(3) . ?
C13B C14B 1.517(3) . ?
C13B H13C 0.9900 . ?
C13B H13D 0.9900 . ?
C14B C15B 1.386(4) . ?
C14B C19B 1.396(4) . ?
C15B C16B 1.384(4) . ?
C15B H15B 0.9500 . ?
C16B C17B 1.386(5) . ?
C16B H16B 0.9500 . ?
C17B C18B 1.374(4) . ?
C17B H17B 0.9500 . ?
C18B C19B 1.391(4) . ?
C18B H18B 0.9500 . ?
C19B H19B 0.9500 . ?
C20B C21B 1.510(3) . ?
C20B H20C 0.9900 . ?
C20B H20D 0.9900 . ?
C21B C26B 1.392(3) . ?
C21B C22B 1.401(3) . ?
C22B C23B 1.387(4) . ?
C22B H22B 0.9500 . ?
C23B C24B 1.388(4) . ?
C23B H23B 0.9500 . ?
C24B C25B 1.382(4) . ?
C24B H24B 0.9500 . ?
C25B C26B 1.394(3) . ?
C25B H25B 0.9500 . ?
C26B H26B 0.9500 . ?
C27B H27D 0.9800 . ?
C27B H27E 0.9800 . ?
C27B H27F 0.9800 . ?

loop_
_geom_hbond_atom_site_label_D
_geom_hbond_atom_site_label_H
_geom_hbond_atom_site_label_A
_geom_hbond_distance_DH
_geom_hbond_distance_HA
_geom_hbond_distance_DA
_geom_hbond_angle_DHA
_geom_hbond_site_symmetry_A
O9A H9A O1A 0.84 1.86 2.700(2) 175.5 2_666
O9B H9B O1B 0.84 1.87 2.698(2) 169.7 2_565

loop_
_geom_torsion_atom_site_label_1
_geom_torsion_atom_site_label_2
_geom_torsion_atom_site_label_3
_geom_torsion_atom_site_label_4
_geom_torsion
_geom_torsion_site_symmetry_1
_geom_torsion_site_symmetry_2
_geom_torsion_site_symmetry_3
_geom_torsion_site_symmetry_4
_geom_torsion_publ_flag
O1A P1A O2A C3A -32.6(2) . . . . ?
O5A P1A O2A C3A 91.6(2) . . . . ?
C8A P1A O2A C3A -158.0(2) . . . . ?
P1A O2A C3A C4A -69.3(3) . . . . ?
O1A P1A O5A C6A -30.1(2) . . . . ?
O2A P1A O5A C6A -156.31(18) . . . . ?
C8A P1A O5A C6A 96.52(19) . . . . ?
P1A O5A C6A C7A 92.8(3) . . . . ?
O1A P1A C8A O9A 64.74(17) . . . . ?
O5A P1A C8A O9A -60.95(16) . . . . ?
O2A P1A C8A O9A -168.80(14) . . . . ?
O1A P1A C8A C10A -176.04(15) . . . . ?
O5A P1A C8A C10A 58.27(17) . . . . ?
O2A P1A C8A C10A -49.58(17) . . . . ?
O9A C8A C10A C11A -66.9(2) . . . . ?
P1A C8A C10A C11A 175.46(15) . . . . ?
C8A C10A C11A N12A -55.1(2) . . . . ?
C8A C10A C11A C27A 177.73(18) . . . . ?
C10A C11A N12A C20A 163.42(18) . . . . ?
C27A C11A N12A C20A -72.5(2) . . . . ?
C10A C11A N12A C13A -71.5(2) . . . . ?
C27A C11A N12A C13A 52.6(2) . . . . ?
C20A N12A C13A C14A -68.1(2) . . . . ?
C11A N12A C13A C14A 165.72(19) . . . . ?
N12A C13A C14A C19A -39.6(3) . . . . ?
N12A C13A C14A C15A 142.0(2) . . . . ?
C19A C14A C15A C16A -1.0(4) . . . . ?
C13A C14A C15A C16A 177.5(2) . . . . ?
C14A C15A C16A C17A -0.3(4) . . . . ?
C15A C16A C17A C18A 1.1(4) . . . . ?
C16A C17A C18A C19A -0.6(4) . . . . ?
C17A C18A C19A C14A -0.7(4) . . . . ?
C15A C14A C19A C18A 1.5(4) . . . . ?
C13A C14A C19A C18A -176.9(2) . . . . ?
C13A N12A C20A C21A 162.23(19) . . . . ?
C11A N12A C20A C21A -71.1(2) . . . . ?
N12A C20A C21A C22A 160.5(2) . . . . ?
N12A C20A C21A C26A -22.1(3) . . . . ?
C26A C21A C22A C23A -0.1(3) . . . . ?
C20A C21A C22A C23A 177.4(2) . . . . ?
C21A C22A C23A C24A 0.7(4) . . . . ?
C22A C23A C24A C25A -0.6(4) . . . . ?
C23A C24A C25A C26A -0.1(4) . . . . ?
C24A C25A C26A C21A 0.7(3) . . . . ?
C22A C21A C26A C25A -0.6(3) . . . . ?
C20A C21A C26A C25A -178.0(2) . . . . ?
O1B P1B O2B C3B -14.5(2) . . . . ?
O5B P1B O2B C3B -141.1(2) . . . . ?
C8B P1B O2B C3B 112.0(2) . . . . ?
P1B O2B C3B C4B 89.3(3) . . . . ?
O1B P1B O5B C6B -51.3(2) . . . . ?
O2B P1B O5B C6B 73.2(2) . . . . ?
C8B P1B O5B C6B -175.71(19) . . . . ?
P1B O5B C6B C7B -158.5(2) . . . . ?
O1B P1B C8B O9B 59.97(18) . . . . ?
O2B P1B C8B O9B -65.65(16) . . . . ?
O5B P1B C8B O9B -174.53(14) . . . . ?
O1B P1B C8B C10B -179.91(15) . . . . ?
O2B P1B C8B C10B 54.47(18) . . . . ?
O5B P1B C8B C10B -54.42(18) . . . . ?
O9B C8B C10B C11B -70.9(2) . . . . ?
P1B C8B C10B C11B 169.92(16) . . . . ?
C8B C10B C11B N12B -51.6(3) . . . . ?
C8B C10B C11B C27B -179.3(2) . . . . ?
C10B C11B N12B C13B -65.7(2) . . . . ?
C27B C11B N12B C13B 58.7(3) . . . . ?
C10B C11B N12B C20B 166.54(19) . . . . ?
C27B C11B N12B C20B -69.1(3) . . . . ?
C20B N12B C13B C14B -72.6(3) . . . . ?
C11B N12B C13B C14B 158.6(2) . . . . ?
N12B C13B C14B C15B 164.3(2) . . . . ?
N12B C13B C14B C19B -19.2(4) . . . . ?
C19B C14B C15B C16B -1.1(4) . . . . ?
C13B C14B C15B C16B 175.6(3) . . . . ?
C14B C15B C16B C17B 2.2(5) . . . . ?
C15B C16B C17B C18B -1.7(5) . . . . ?
C16B C17B C18B C19B 0.1(5) . . . . ?
C17B C18B C19B C14B 0.9(4) . . . . ?
C15B C14B C19B C18B -0.5(4) . . . . ?
C13B C14B C19B C18B -177.0(2) . . . . ?
C13B N12B C20B C21B 161.63(19) . . . . ?
C11B N12B C20B C21B -69.2(2) . . . . ?
N12B C20B C21B C26B -26.7(3) . . . . ?
N12B C20B C21B C22B 155.7(2) . . . . ?
C26B C21B C22B C23B -0.4(4) . . . . ?
C20B C21B C22B C23B 177.2(2) . . . . ?
C21B C22B C23B C24B 1.0(4) . . . . ?
C22B C23B C24B C25B -0.8(4) . . . . ?
C23B C24B C25B C26B 0.1(4) . . . . ?
C22B C21B C26B C25B -0.3(3) . . . . ?
C20B C21B C26B C25B -177.8(2) . . . . ?
C24B C25B C26B C21B 0.4(4) . . . . ?
